data_7246634
loop_
_publ_author_name
'Ejarque, Daniel'
'S\'anchez-F\'erez, Francisco'
'F\'elez-Guerrero, N\'uria'
'Calvet, Teresa'
'Font-Bardia, Merc\`e'
'Pons, Josefina'

_publ_section_title
;
 Pyridine-driven assembly of Zn(ii) and Cd(ii) complexes with 2-furoic
 acid. The role of water in a structural transformation
;
_journal_issue 18
_journal_name_full CrystEngComm
_journal_page_first 2739
_journal_page_last 2754
_journal_paper_doi 10.1039/D3CE00104K
_journal_volume 25
_journal_year 2023
_chemical_formula_moiety 'C24 H22 Cd N2 O9'
_chemical_formula_sum 'C24 H22 Cd N2 O9'
_chemical_formula_weight 594.83
_space_group_crystal_system triclinic
_space_group_IT_number 2
_space_group_name_Hall '-P 1'
_space_group_name_H-M_alt 'P -1'
_atom_sites_solution_hydrogens mixed
_audit_creation_method SHELXL-2019/1
_audit_update_record
;
2023-02-02 deposited with the CCDC.	2023-03-20 downloaded from the CCDC.
;
_cell_angle_alpha 104.477(2)
_cell_angle_beta 101.662(2)
_cell_angle_gamma 109.6270(10)
_cell_formula_units_Z 2
_cell_length_a 9.2175(3)
_cell_length_b 11.0467(5)
_cell_length_c 13.4532(6)
_cell_measurement_reflns_used 9464
_cell_measurement_temperature 100(2)
_cell_measurement_theta_max 28.74
_cell_measurement_theta_min 2.17
_cell_volume 1186.22(9)
_computing_cell_refinement 'Bruker SAINT'
_computing_data_collection 'Bruker APEX4'
_computing_data_reduction 'Bruker SAINT'
_computing_molecular_graphics 'Bruker SHELXTL'
_computing_publication_material 'Bruker SHELXTL'
_computing_structure_refinement 'SHELXL-2018/3 (Sheldrick, 2018)'
_computing_structure_solution 'SHELXT 2014/5 (Sheldrick, 2014)'
_diffrn_ambient_temperature 100(2)
_diffrn_measured_fraction_theta_full 1.000
_diffrn_measured_fraction_theta_max 0.996
_diffrn_measurement_device_type 'D8 Venture'
_diffrn_measurement_method '\f and \w scans'
_diffrn_radiation_type MoK\a
_diffrn_radiation_wavelength 0.71073
_diffrn_reflns_av_R_equivalents 0.1313
_diffrn_reflns_av_unetI/netI 0.0663
_diffrn_reflns_Laue_measured_fraction_full 1.000
_diffrn_reflns_Laue_measured_fraction_max 0.996
_diffrn_reflns_limit_h_max 13
_diffrn_reflns_limit_h_min -13
_diffrn_reflns_limit_k_max 15
_diffrn_reflns_limit_k_min -15
_diffrn_reflns_limit_l_max 19
_diffrn_reflns_limit_l_min -19
_diffrn_reflns_number 66566
_diffrn_reflns_point_group_measured_fraction_full 1.000
_diffrn_reflns_point_group_measured_fraction_max 0.996
_diffrn_reflns_theta_full 25.242
_diffrn_reflns_theta_max 30.621
_diffrn_reflns_theta_min 2.085
_diffrn_source microfocus
_exptl_absorpt_coefficient_mu 0.978
_exptl_absorpt_correction_T_max 0.7461
_exptl_absorpt_correction_T_min 0.5736
_exptl_absorpt_correction_type multi-scan
_exptl_absorpt_process_details sadabs
_exptl_crystal_colour colourless
_exptl_crystal_density_diffrn 1.665
_exptl_crystal_description prism
_exptl_crystal_F_000 600
_exptl_crystal_size_max 0.061
_exptl_crystal_size_mid 0.025
_exptl_crystal_size_min 0.012
_refine_diff_density_max 1.535
_refine_diff_density_min -1.058
_refine_diff_density_rms 0.130
_refine_ls_extinction_method none
_refine_ls_goodness_of_fit_ref 1.049
_refine_ls_hydrogen_treatment mixed
_refine_ls_matrix_type full
_refine_ls_number_parameters 333
_refine_ls_number_reflns 7294
_refine_ls_number_restraints 3
_refine_ls_restrained_S_all 1.049
_refine_ls_R_factor_all 0.0693
_refine_ls_R_factor_gt 0.0448
_refine_ls_shift/su_max 0.001
_refine_ls_shift/su_mean 0.000
_refine_ls_structure_factor_coef Fsqd
_refine_ls_weighting_details 'w=1/[\s^2^(Fo^2^)+(0.0287P)^2^+2.0525P] where P=(Fo^2^+2Fc^2^)/3'
_refine_ls_weighting_scheme calc
_refine_ls_wR_factor_gt 0.0920
_refine_ls_wR_factor_ref 0.1033
_reflns_Friedel_coverage 0.000
_reflns_number_gt 5785
_reflns_number_total 7294
_reflns_threshold_expression 'I > 2\s(I)'
_cod_data_source_file d3ce00104k2.cif
_cod_data_source_block mo_C20ABB2_0m_a
_cod_depositor_comments 'Adding full bibliography for 7246632--7246636.cif.'
_cod_database_code 7246634
_shelx_shelxl_version_number 2019/1
_shelx_space_group_comment
;
The symmetry employed for this shelxl refinement is uniquely defined
by the following loop, which should always be used as a source of
symmetry information in preference to the above space-group names.
They are only intended as comments.
;

loop_
_space_group_symop_operation_xyz
'x, y, z'
'-x, -y, -z'

loop_
_atom_site_label
_atom_site_type_symbol
_atom_site_fract_x
_atom_site_fract_y
_atom_site_fract_z
_atom_site_U_iso_or_equiv
_atom_site_adp_type
_atom_site_occupancy
_atom_site_site_symmetry_order
_atom_site_calc_flag
_atom_site_refinement_flags_posn
_atom_site_refinement_flags_adp
_atom_site_refinement_flags_occupancy
_atom_site_disorder_assembly
_atom_site_disorder_group
Cd1 Cd 0.35694(3) 0.69100(2) 0.59974(2) 0.02025(7) Uani 1 1 d . . . . .
O1 O 0.6010(3) 0.8382(2) 0.7357(2) 0.0271(5) Uani 1 1 d . . . . .
O2 O 0.6145(3) 0.6506(2) 0.63912(19) 0.0244(5) Uani 1 1 d . . . . .
O3 O 0.9353(3) 0.7417(3) 0.7701(2) 0.0307(5) Uani 1 1 d . . . . .
O4 O 0.2973(3) 0.8820(3) 0.6458(2) 0.0279(5) Uani 1 1 d . . . . .
O5 O 0.0776(3) 0.6956(2) 0.54402(19) 0.0258(5) Uani 1 1 d . . . . .
O6 O -0.1110(3) 0.8490(3) 0.5517(3) 0.0424(7) Uani 1 1 d . . . . .
O7 O -0.0748(3) 0.3360(4) 0.9118(3) 0.0506(8) Uani 1 1 d . . . . .
O8 O 0.5688(3) 0.7390(3) 0.1137(2) 0.0375(6) Uani 1 1 d . . . . .
O9 O 0.2358(3) 0.4689(2) 0.4851(2) 0.0276(5) Uani 1 1 d D . . . .
H9OA H 0.268(4) 0.430(3) 0.442(2) 0.033 Uiso 1 1 d D U . . .
H9OB H 0.151(4) 0.416(4) 0.484(3) 0.033 Uiso 1 1 d D U . . .
N1 N 0.2599(3) 0.5927(3) 0.7229(2) 0.0234(5) Uani 1 1 d . . . . .
N2 N 0.4162(3) 0.7379(3) 0.4476(2) 0.0221(5) Uani 1 1 d . . . . .
C1 C 0.6775(3) 0.7652(3) 0.7145(2) 0.0190(6) Uani 1 1 d . . . . .
C2 C 0.8485(4) 0.8192(4) 0.7818(3) 0.0234(6) Uani 1 1 d . . . . .
C3 C 0.9415(4) 0.9437(4) 0.8574(3) 0.0298(7) Uani 1 1 d . . . . .
H3 H 0.909488 1.016547 0.880355 0.036 Uiso 1 1 calc R U . . .
C4 C 1.0976(5) 0.9442(4) 0.8959(3) 0.0392(9) Uani 1 1 d . . . . .
H4 H 1.190249 1.017647 0.949775 0.047 Uiso 1 1 calc R U . . .
C5 C 1.0885(4) 0.8216(4) 0.8418(3) 0.0323(8) Uani 1 1 d . . . . .
H5 H 1.175461 0.793420 0.851443 0.039 Uiso 1 1 calc R U . . .
C6 C 0.1471(3) 0.8217(3) 0.5985(2) 0.0202(6) Uani 1 1 d . . . . .
C7 C 0.0511(4) 0.9049(4) 0.6083(3) 0.0255(7) Uani 1 1 d . . . . .
C8 C 0.1003(5) 1.0344(4) 0.6649(3) 0.0420(10) Uani 1 1 d . . . . .
H8 H 0.206780 1.096568 0.710359 0.050 Uiso 1 1 calc R U . . .
C9 C -0.0448(6) 1.0622(5) 0.6427(4) 0.0489(11) Uani 1 1 d . . . . .
H9 H -0.050803 1.147206 0.672786 0.059 Uiso 1 1 calc R U . . .
C10 C -0.1641(6) 0.9505(5) 0.5748(4) 0.0459(11) Uani 1 1 d . . . . .
H10 H -0.271798 0.941175 0.545784 0.055 Uiso 1 1 calc R U . . .
C11 C 0.3590(4) 0.6026(4) 0.8152(3) 0.0249(7) Uani 1 1 d . . . . .
H11 H 0.471666 0.657308 0.834089 0.030 Uiso 1 1 calc R U . . .
C12 C 0.3053(4) 0.5370(4) 0.8843(3) 0.0274(7) Uani 1 1 d . . . . .
H12 H 0.379988 0.544967 0.948180 0.033 Uiso 1 1 calc R U . . .
C13 C 0.1406(4) 0.4593(3) 0.8588(3) 0.0249(7) Uani 1 1 d . . . . .
C14 C 0.0371(4) 0.4505(4) 0.7643(3) 0.0282(7) Uani 1 1 d . . . . .
H14 H -0.076498 0.399771 0.745349 0.034 Uiso 1 1 calc R U . . .
C15 C 0.1001(4) 0.5159(4) 0.6978(3) 0.0271(7) Uani 1 1 d . . . . .
H15 H 0.028299 0.506502 0.632082 0.032 Uiso 1 1 calc R U . . .
C16 C 0.0710(4) 0.3854(4) 0.9306(3) 0.0319(8) Uani 1 1 d . . . . .
C17 C 0.1854(5) 0.3771(5) 1.0216(3) 0.0413(10) Uani 1 1 d . . . . .
H17A H 0.254315 0.335675 0.993539 0.062 Uiso 1 1 calc R U . . .
H17B H 0.123797 0.320847 1.057171 0.062 Uiso 1 1 calc R U . . .
H17C H 0.253489 0.469360 1.073833 0.062 Uiso 1 1 calc R U . . .
C18 C 0.3793(4) 0.8317(3) 0.4143(3) 0.0231(6) Uani 1 1 d . . . . .
H18 H 0.334683 0.883382 0.456209 0.028 Uiso 1 1 calc R U . . .
C19 C 0.4033(4) 0.8570(3) 0.3212(3) 0.0233(6) Uani 1 1 d . . . . .
H19 H 0.375917 0.924594 0.300264 0.028 Uiso 1 1 calc R U . . .
C20 C 0.4677(4) 0.7818(3) 0.2600(3) 0.0238(6) Uani 1 1 d . . . . .
C21 C 0.5066(4) 0.6854(4) 0.2950(3) 0.0278(7) Uani 1 1 d . . . . .
H21 H 0.551476 0.632523 0.254646 0.033 Uiso 1 1 calc R U . . .
C22 C 0.4803(4) 0.6661(4) 0.3886(3) 0.0270(7) Uani 1 1 d . . . . .
H22 H 0.508389 0.600098 0.411693 0.032 Uiso 1 1 calc R U . . .
C23 C 0.4998(4) 0.8017(4) 0.1577(3) 0.0275(7) Uani 1 1 d . . . . .
C24 C 0.4433(5) 0.8945(4) 0.1137(3) 0.0323(8) Uani 1 1 d . . . . .
H24A H 0.325197 0.860979 0.096424 0.048 Uiso 1 1 calc R U . . .
H24B H 0.472933 0.896621 0.047978 0.048 Uiso 1 1 calc R U . . .
H24C H 0.494571 0.986946 0.167661 0.048 Uiso 1 1 calc R U . . .

loop_
_atom_site_aniso_label
_atom_site_aniso_U_11
_atom_site_aniso_U_22
_atom_site_aniso_U_33
_atom_site_aniso_U_23
_atom_site_aniso_U_13
_atom_site_aniso_U_12
Cd1 0.01724(10) 0.02090(12) 0.01921(11) 0.00618(9) 0.00527(8) 0.00457(8)
O1 0.0206(11) 0.0291(13) 0.0306(13) 0.0055(11) 0.0065(10) 0.0134(10)
O2 0.0199(10) 0.0235(12) 0.0268(12) 0.0054(10) 0.0076(9) 0.0075(9)
O3 0.0265(12) 0.0418(15) 0.0248(12) 0.0095(11) 0.0069(10) 0.0173(11)
O4 0.0171(10) 0.0316(13) 0.0303(13) 0.0105(11) 0.0056(9) 0.0058(9)
O5 0.0196(10) 0.0265(13) 0.0269(12) 0.0048(10) 0.0079(9) 0.0069(9)
O6 0.0317(14) 0.0490(18) 0.0576(19) 0.0288(15) 0.0152(13) 0.0213(13)
O7 0.0317(14) 0.070(2) 0.0442(17) 0.0338(17) 0.0108(13) 0.0046(14)
O8 0.0440(16) 0.0469(17) 0.0280(14) 0.0103(13) 0.0168(12) 0.0247(13)
O9 0.0208(11) 0.0235(12) 0.0324(14) 0.0028(11) 0.0126(10) 0.0046(9)
N1 0.0247(13) 0.0234(14) 0.0203(13) 0.0061(11) 0.0075(11) 0.0087(11)
N2 0.0197(12) 0.0238(14) 0.0229(14) 0.0100(11) 0.0066(10) 0.0079(11)
C1 0.0153(13) 0.0216(15) 0.0205(15) 0.0077(13) 0.0064(11) 0.0071(11)
C2 0.0203(14) 0.0318(18) 0.0215(15) 0.0101(14) 0.0090(12) 0.0124(13)
C3 0.0247(16) 0.0326(19) 0.0277(18) 0.0042(15) 0.0069(14) 0.0119(14)
C4 0.0257(17) 0.046(2) 0.0287(19) 0.0016(18) 0.0003(15) 0.0072(16)
C5 0.0199(15) 0.048(2) 0.0257(17) 0.0090(17) 0.0050(13) 0.0140(15)
C6 0.0166(13) 0.0264(16) 0.0192(14) 0.0092(13) 0.0079(11) 0.0086(12)
C7 0.0203(14) 0.0340(19) 0.0277(17) 0.0163(15) 0.0112(13) 0.0112(13)
C8 0.049(2) 0.028(2) 0.029(2) 0.0047(16) 0.0107(17) -0.0032(17)
C9 0.075(3) 0.040(3) 0.045(3) 0.018(2) 0.026(2) 0.033(2)
C10 0.045(2) 0.056(3) 0.059(3) 0.030(2) 0.020(2) 0.036(2)
C11 0.0188(14) 0.0301(18) 0.0241(16) 0.0082(14) 0.0063(12) 0.0088(13)
C12 0.0238(15) 0.036(2) 0.0242(17) 0.0130(15) 0.0067(13) 0.0123(14)
C13 0.0256(15) 0.0260(17) 0.0222(16) 0.0081(14) 0.0097(13) 0.0086(13)
C14 0.0243(15) 0.0285(18) 0.0244(17) 0.0087(14) 0.0058(13) 0.0034(13)
C15 0.0240(15) 0.0290(18) 0.0221(16) 0.0087(14) 0.0037(13) 0.0059(13)
C16 0.0301(17) 0.037(2) 0.0270(18) 0.0127(16) 0.0123(15) 0.0079(15)
C17 0.040(2) 0.057(3) 0.039(2) 0.030(2) 0.0186(18) 0.021(2)
C18 0.0216(14) 0.0246(17) 0.0237(16) 0.0085(14) 0.0081(12) 0.0094(13)
C19 0.0249(15) 0.0220(16) 0.0220(16) 0.0087(13) 0.0056(12) 0.0087(13)
C20 0.0242(15) 0.0229(16) 0.0201(15) 0.0060(13) 0.0067(12) 0.0060(13)
C21 0.0294(17) 0.0259(18) 0.0287(18) 0.0054(14) 0.0119(14) 0.0132(14)
C22 0.0288(16) 0.0244(17) 0.0310(18) 0.0113(15) 0.0121(14) 0.0118(14)
C23 0.0267(16) 0.0285(18) 0.0217(16) 0.0063(14) 0.0084(13) 0.0057(14)
C24 0.040(2) 0.032(2) 0.0260(18) 0.0114(16) 0.0142(15) 0.0113(16)

loop_
_atom_type_symbol
_atom_type_description
_atom_type_scat_dispersion_real
_atom_type_scat_dispersion_imag
_atom_type_scat_source
C C 0.0033 0.0016 'International Tables Vol C Tables 4.2.6.8 and 6.1.1.4'
H H 0.0000 0.0000 'International Tables Vol C Tables 4.2.6.8 and 6.1.1.4'
Cd Cd -0.8075 1.2024 'International Tables Vol C Tables 4.2.6.8 and 6.1.1.4'
N N 0.0061 0.0033 'International Tables Vol C Tables 4.2.6.8 and 6.1.1.4'
O O 0.0106 0.0060 'International Tables Vol C Tables 4.2.6.8 and 6.1.1.4'

loop_
_geom_angle_atom_site_label_1
_geom_angle_atom_site_label_2
_geom_angle_atom_site_label_3
_geom_angle
_geom_angle_site_symmetry_1
_geom_angle_site_symmetry_3
_geom_angle_publ_flag
O9 Cd1 O4 139.19(9) . . ?
O9 Cd1 O1 138.58(9) . . ?
O4 Cd1 O1 82.19(8) . . ?
O9 Cd1 N2 83.87(9) . . ?
O4 Cd1 N2 90.66(9) . . ?
O1 Cd1 N2 100.88(9) . . ?
O9 Cd1 N1 83.02(9) . . ?
O4 Cd1 N1 97.87(9) . . ?
O1 Cd1 N1 90.40(9) . . ?
N2 Cd1 N1 166.71(9) . . ?
O9 Cd1 O2 85.75(8) . . ?
O4 Cd1 O2 134.50(8) . . ?
O1 Cd1 O2 53.81(8) . . ?
N2 Cd1 O2 87.34(8) . . ?
N1 Cd1 O2 93.82(8) . . ?
O9 Cd1 O5 86.14(8) . . ?
O4 Cd1 O5 53.63(8) . . ?
O1 Cd1 O5 134.02(8) . . ?
N2 Cd1 O5 92.54(8) . . ?
N1 Cd1 O5 84.45(8) . . ?
O2 Cd1 O5 171.86(7) . . ?
C1 O1 Cd1 96.51(19) . . ?
C1 O2 Cd1 86.84(17) . . ?
C2 O3 C5 106.2(3) . . ?
C6 O4 Cd1 97.1(2) . . ?
C6 O5 Cd1 86.38(17) . . ?
C10 O6 C7 107.0(3) . . ?
C11 N1 C15 117.7(3) . . ?
C11 N1 Cd1 122.5(2) . . ?
C15 N1 Cd1 119.7(2) . . ?
C22 N2 C18 118.2(3) . . ?
C22 N2 Cd1 120.6(2) . . ?
C18 N2 Cd1 121.1(2) . . ?
O1 C1 O2 122.8(3) . . ?
O1 C1 C2 117.1(3) . . ?
O2 C1 C2 120.1(3) . . ?
C3 C2 O3 110.5(3) . . ?
C3 C2 C1 128.9(3) . . ?
O3 C2 C1 120.6(3) . . ?
C2 C3 C4 106.3(3) . . ?
C5 C4 C3 106.7(3) . . ?
C4 C5 O3 110.4(3) . . ?
O4 C6 O5 122.9(3) . . ?
O4 C6 C7 117.3(3) . . ?
O5 C6 C7 119.9(3) . . ?
C8 C7 O6 110.8(3) . . ?
C8 C7 C6 128.5(3) . . ?
O6 C7 C6 120.7(3) . . ?
C7 C8 C9 104.6(4) . . ?
C10 C9 C8 108.1(4) . . ?
C9 C10 O6 109.4(4) . . ?
N1 C11 C12 123.2(3) . . ?
C11 C12 C13 119.0(3) . . ?
C14 C13 C12 118.1(3) . . ?
C14 C13 C16 119.4(3) . . ?
C12 C13 C16 122.5(3) . . ?
C15 C14 C13 119.7(3) . . ?
N1 C15 C14 122.4(3) . . ?
O7 C16 C17 122.8(3) . . ?
O7 C16 C13 118.8(3) . . ?
C17 C16 C13 118.4(3) . . ?
N2 C18 C19 123.1(3) . . ?
C20 C19 C18 118.6(3) . . ?
C19 C20 C21 118.2(3) . . ?
C19 C20 C23 122.9(3) . . ?
C21 C20 C23 118.9(3) . . ?
C22 C21 C20 120.2(3) . . ?
N2 C22 C21 121.8(3) . . ?
O8 C23 C24 122.3(3) . . ?
O8 C23 C20 118.5(3) . . ?
C24 C23 C20 119.1(3) . . ?

loop_
_geom_bond_atom_site_label_1
_geom_bond_atom_site_label_2
_geom_bond_distance
_geom_bond_site_symmetry_2
_geom_bond_publ_flag
Cd1 O9 2.284(2) . ?
Cd1 O4 2.324(2) . ?
Cd1 O1 2.333(2) . ?
Cd1 N2 2.356(3) . ?
Cd1 N1 2.361(3) . ?
Cd1 O2 2.537(2) . ?
Cd1 O5 2.553(2) . ?
O1 C1 1.255(4) . ?
O2 C1 1.263(4) . ?
O3 C2 1.358(4) . ?
O3 C5 1.374(4) . ?
O4 C6 1.256(4) . ?
O5 C6 1.260(4) . ?
O6 C10 1.360(5) . ?
O6 C7 1.371(4) . ?
O7 C16 1.212(4) . ?
O8 C23 1.215(4) . ?
N1 C11 1.339(4) . ?
N1 C15 1.349(4) . ?
N2 C22 1.341(4) . ?
N2 C18 1.341(4) . ?
C1 C2 1.477(4) . ?
C2 C3 1.347(5) . ?
C3 C4 1.425(5) . ?
C4 C5 1.333(6) . ?
C6 C7 1.476(4) . ?
C7 C8 1.309(5) . ?
C8 C9 1.460(7) . ?
C9 C10 1.298(7) . ?
C11 C12 1.385(5) . ?
C12 C13 1.387(5) . ?
C13 C14 1.386(5) . ?
C13 C16 1.517(5) . ?
C14 C15 1.383(5) . ?
C16 C17 1.490(5) . ?
C18 C19 1.393(4) . ?
C19 C20 1.382(5) . ?
C20 C21 1.387(5) . ?
C20 C23 1.518(4) . ?
C21 C22 1.382(5) . ?
C23 C24 1.486(5) . ?
